data_4335351
loop_
_publ_author_name
'Ian A. Gass'
'Subrata Tewary'
'Ayman Nafady'
'Nicholas F. Chilton'
'Christopher J. Gartshore'
'Mousa Asadi'
'David W. Lupton'
'Boujemaa Moubaraki'
'Alan M. Bond'
'John F. Boas'
'Si-Xuan Guo'
'Gopalan Rajaraman'
'Keith S. Murray'

_publ_contact_author_address
; School of Chemistry, 171 
  Monash university, 
  Vic 3800, 
  Australia
;
_publ_contact_author_email Keith.murray@sci.monash.edu.au
_publ_contact_author_fax +61-3-9905-4597
_publ_contact_author_name 'Keith. S. Murray'
_publ_contact_author_phone +61-3-9905-4512
_publ_section_title
;
 Observation of Ferromagnetic Exchange, Spin Crossover, Reductively
 Induced Oxidation, and Field-Induced Slow Magnetic Relaxation in
 Monomeric Cobalt Nitroxides
;
_journal_name_full 'Inorganic Chemistry'
_journal_page_first 7557
_journal_page_last 7572
_journal_paper_doi 10.1021/ic400565h
_journal_volume 52
_journal_year 2013
_chemical_formula_moiety
;          
C30 H32 Co N6 O4,(B C24 H20)
;
_chemical_formula_sum 'C54 H52 B Co N6 O4'
_chemical_formula_weight 918.76
_chemical_name_systematic
; 
 ? 
;
_space_group_IT_number 14
_symmetry_cell_setting monoclinic
_symmetry_space_group_name_Hall '-P 2ybc'
_symmetry_space_group_name_H-M 'P 1 21/c 1'
_atom_sites_solution_hydrogens geom
_atom_sites_solution_primary patterson
_atom_sites_solution_secondary difmap
_audit_creation_date '9 November 2005'
_audit_creation_method SHELXL-97
_cell_angle_alpha 90.00
_cell_angle_beta 104.920(4)
_cell_angle_gamma 90.00
_cell_formula_units_Z 4
_cell_length_a 12.4781(14)
_cell_length_b 15.8940(18)
_cell_length_c 23.212(3)
_cell_measurement_reflns_used 2026
_cell_measurement_temperature 123(2)
_cell_measurement_theta_max 22.16
_cell_measurement_theta_min 2.49
_cell_volume 4448.4(9)
_computing_cell_refinement 'Bruker Apex2 V2.0'
_computing_data_collection 'Bruker Apex2 V2.0'
_computing_data_reduction 'Bruker Apex2 V2.0'
_computing_molecular_graphics X-SEED
_computing_publication_material 'XCIF V6.12 (BrukerAXS, 2001).'
_computing_structure_refinement 'SHELXL-97 (Sheldrick, 1997)'
_computing_structure_solution 'SHELXS-97 (Sheldrick, 1990)'
_diffrn_ambient_temperature 123(2)
_diffrn_measured_fraction_theta_full 0.986
_diffrn_measured_fraction_theta_max 0.986
_diffrn_measurement_device_type 'APEX X8'
_diffrn_measurement_method 'scans in phi and omega'
_diffrn_radiation_monochromator graphite
_diffrn_radiation_source 'fine-focus sealed tube'
_diffrn_radiation_type MoK\a
_diffrn_radiation_wavelength 0.71073
_diffrn_reflns_av_R_equivalents 0.1134
_diffrn_reflns_av_sigmaI/netI 0.1421
_diffrn_reflns_limit_h_max 16
_diffrn_reflns_limit_h_min -12
_diffrn_reflns_limit_k_max 18
_diffrn_reflns_limit_k_min -20
_diffrn_reflns_limit_l_max 29
_diffrn_reflns_limit_l_min -25
_diffrn_reflns_number 30195
_diffrn_reflns_theta_full 27.49
_diffrn_reflns_theta_max 27.49
_diffrn_reflns_theta_min 2.47
_diffrn_standards_decay_% 0
_diffrn_standards_interval_count 0
_diffrn_standards_interval_time 0
_diffrn_standards_number 0
_exptl_absorpt_coefficient_mu 0.442
_exptl_absorpt_correction_T_max 0.957
_exptl_absorpt_correction_T_min 0.899
_exptl_absorpt_correction_type multi-scan
_exptl_absorpt_process_details SADABS
_exptl_crystal_colour green
_exptl_crystal_density_diffrn 1.372
_exptl_crystal_description block
_exptl_crystal_F_000 1928
_exptl_crystal_size_max 0.4
_exptl_crystal_size_mid 0.2
_exptl_crystal_size_min 0.1
_refine_diff_density_max 0.834
_refine_diff_density_min -0.623
_refine_diff_density_rms 0.094
_refine_ls_extinction_method none
_refine_ls_goodness_of_fit_ref 0.999
_refine_ls_hydrogen_treatment constr
_refine_ls_matrix_type full
_refine_ls_number_parameters 599
_refine_ls_number_reflns 10081
_refine_ls_number_restraints 0
_refine_ls_restrained_S_all 0.999
_refine_ls_R_factor_all 0.1243
_refine_ls_R_factor_gt 0.0667
_refine_ls_shift/su_max 0.001
_refine_ls_shift/su_mean 0.000
_refine_ls_structure_factor_coef Fsqd
_refine_ls_weighting_details 'calc w=1/[\s^2^(Fo^2^)+(0.0469P)^2^+0.0000P] where P=(Fo^2^+2Fc^2^)/3'
_refine_ls_weighting_scheme calc
_refine_ls_wR_factor_gt 0.1344
_refine_ls_wR_factor_ref 0.1605
_reflns_number_gt 5821
_reflns_number_total 10081
_reflns_threshold_expression >2sigma(I)
_cod_data_source_file ic400565h_si_001_4.cif
_cod_data_source_block complex2
_cod_original_cell_volume 4448.3(9)
_cod_database_code 4335351

loop_
_symmetry_equiv_pos_as_xyz
'x, y, z'
'-x, y+1/2, -z+1/2'
'-x, -y, -z'
'x, -y-1/2, z-1/2'

loop_
_atom_site_label
_atom_site_type_symbol
_atom_site_fract_x
_atom_site_fract_y
_atom_site_fract_z
_atom_site_U_iso_or_equiv
_atom_site_adp_type
_atom_site_occupancy
_atom_site_symmetry_multiplicity
_atom_site_calc_flag
_atom_site_refinement_flags
Co1 Co 0.61197(3) 0.74095(3) 0.48953(2) 0.01651(14) Uani 1 1 d .
O1 O 0.52145(18) 0.81905(15) 0.51551(10) 0.0213(6) Uani 1 1 d .
O2 O 0.46816(19) 0.71646(16) 0.63868(10) 0.0260(6) Uani 1 1 d .
O3 O 0.68153(18) 0.65680(15) 0.45426(10) 0.0223(6) Uani 1 1 d .
O4 O 0.7834(2) 0.77132(17) 0.35236(12) 0.0325(7) Uani 1 1 d .
N1 N 0.6912(2) 0.69907(17) 0.56679(12) 0.0172(6) Uani 1 1 d .
N2 N 0.4984(2) 0.65969(18) 0.49164(12) 0.0174(6) Uani 1 1 d .
N3 N 0.5257(2) 0.80824(18) 0.57642(13) 0.0207(7) Uani 1 1 d .
N4 N 0.7187(2) 0.82816(18) 0.48981(12) 0.0186(7) Uani 1 1 d .
N5 N 0.5400(2) 0.77757(17) 0.41039(12) 0.0184(6) Uani 1 1 d .
N6 N 0.7668(2) 0.6899(2) 0.43192(14) 0.0283(8) Uani 1 1 d .
C1 C 0.7979(3) 0.6730(2) 0.57692(16) 0.0210(8) Uani 1 1 d .
H1 H 0.8352 0.6804 0.5474 0.025 Uiso 1 1 calc R
C2 C 0.8521(3) 0.6358(2) 0.62999(16) 0.0251(9) Uani 1 1 d .
H2 H 0.9255 0.6187 0.6363 0.030 Uiso 1 1 calc R
C3 C 0.7969(3) 0.6242(2) 0.67342(16) 0.0273(9) Uani 1 1 d .
H3 H 0.8325 0.5990 0.7094 0.033 Uiso 1 1 calc R
C4 C 0.6873(3) 0.6503(2) 0.66321(15) 0.0233(8) Uani 1 1 d .
H4 H 0.6483 0.6427 0.6920 0.028 Uiso 1 1 calc R
C5 C 0.6381(3) 0.6875(2) 0.60970(15) 0.0197(8) Uani 1 1 d .
C6 C 0.5188(3) 0.7180(2) 0.59131(15) 0.0183(8) Uani 1 1 d .
C7 C 0.4587(2) 0.6600(2) 0.54038(15) 0.0171(8) Uani 1 1 d .
C8 C 0.3779(3) 0.6036(2) 0.54612(17) 0.0246(9) Uani 1 1 d .
H8 H 0.3515 0.6038 0.5801 0.029 Uiso 1 1 calc R
C9 C 0.3368(3) 0.5466(2) 0.50051(17) 0.0264(9) Uani 1 1 d .
H9 H 0.2832 0.5076 0.5038 0.032 Uiso 1 1 calc R
C10 C 0.3764(3) 0.5485(2) 0.45027(16) 0.0230(8) Uani 1 1 d .
H10 H 0.3484 0.5120 0.4187 0.028 Uiso 1 1 calc R
C11 C 0.4579(3) 0.6056(2) 0.44767(15) 0.0196(8) Uani 1 1 d .
H11 H 0.4856 0.6064 0.4141 0.024 Uiso 1 1 calc R
C12 C 0.4387(3) 0.8014(2) 0.65034(17) 0.0291(9) Uani 1 1 d .
H12A H 0.4947 0.8257 0.6830 0.035 Uiso 1 1 calc R
H12B H 0.3680 0.8024 0.6605 0.035 Uiso 1 1 calc R
C13 C 0.4313(3) 0.8500(2) 0.59305(15) 0.0228(8) Uani 1 1 d .
C14 C 0.4560(3) 0.9429(2) 0.60184(17) 0.0311(10) Uani 1 1 d .
H14A H 0.5255 0.9505 0.6310 0.047 Uiso 1 1 calc R
H14B H 0.3980 0.9697 0.6154 0.047 Uiso 1 1 calc R
H14C H 0.4601 0.9675 0.5647 0.047 Uiso 1 1 calc R
C15 C 0.3197(3) 0.8362(2) 0.54800(17) 0.0285(9) Uani 1 1 d .
H15A H 0.3208 0.8622 0.5108 0.043 Uiso 1 1 calc R
H15B H 0.2619 0.8609 0.5629 0.043 Uiso 1 1 calc R
H15C H 0.3064 0.7770 0.5420 0.043 Uiso 1 1 calc R
C16 C 0.7421(3) 0.8870(2) 0.53262(17) 0.0272(9) Uani 1 1 d .
H16 H 0.7109 0.8820 0.5648 0.033 Uiso 1 1 calc R
C17 C 0.8096(3) 0.9538(3) 0.53097(19) 0.0364(11) Uani 1 1 d .
H17 H 0.8247 0.9933 0.5616 0.044 Uiso 1 1 calc R
C18 C 0.8550(3) 0.9618(3) 0.4835(2) 0.0420(12) Uani 1 1 d .
H18 H 0.8998 1.0077 0.4811 0.050 Uiso 1 1 calc R
C19 C 0.8341(3) 0.9016(3) 0.4390(2) 0.0365(11) Uani 1 1 d .
H19 H 0.8664 0.9050 0.4071 0.044 Uiso 1 1 calc R
C20 C 0.7638(3) 0.8361(2) 0.44323(16) 0.0220(8) Uani 1 1 d .
C21 C 0.7281(3) 0.7673(2) 0.39801(16) 0.0247(8) Uani 1 1 d .
C22 C 0.6019(3) 0.7783(2) 0.37076(15) 0.0208(8) Uani 1 1 d .
C23 C 0.5567(3) 0.7959(2) 0.31137(16) 0.0292(9) Uani 1 1 d .
H23 H 0.5999 0.7938 0.2842 0.035 Uiso 1 1 calc R
C24 C 0.4463(3) 0.8166(3) 0.29321(18) 0.0321(10) Uani 1 1 d .
H24 H 0.4138 0.8280 0.2532 0.039 Uiso 1 1 calc R
C25 C 0.3835(3) 0.8206(2) 0.33401(16) 0.0288(9) Uani 1 1 d .
H25 H 0.3098 0.8376 0.3225 0.035 Uiso 1 1 calc R
C26 C 0.4327(3) 0.7988(2) 0.39244(16) 0.0216(8) Uani 1 1 d .
H26 H 0.3903 0.7989 0.4200 0.026 Uiso 1 1 calc R
C27 C 0.8507(3) 0.6963(2) 0.35590(18) 0.0345(10) Uani 1 1 d .
H27A H 0.9269 0.7078 0.3773 0.041 Uiso 1 1 calc R
H27B H 0.8495 0.6761 0.3163 0.041 Uiso 1 1 calc R
C28 C 0.8002(3) 0.6326(2) 0.38878(16) 0.0250(9) Uani 1 1 d .
C29 C 0.8873(3) 0.5709(3) 0.42352(19) 0.0437(12) Uani 1 1 d .
H29A H 0.9460 0.6016 0.4501 0.066 Uiso 1 1 calc R
H29B H 0.9170 0.5389 0.3961 0.066 Uiso 1 1 calc R
H29C H 0.8536 0.5335 0.4462 0.066 Uiso 1 1 calc R
C30 C 0.7034(3) 0.5855(3) 0.34905(18) 0.0415(11) Uani 1 1 d .
H30A H 0.6618 0.5583 0.3732 0.062 Uiso 1 1 calc R
H30B H 0.7307 0.5441 0.3263 0.062 Uiso 1 1 calc R
H30C H 0.6564 0.6245 0.3225 0.062 Uiso 1 1 calc R
C31 C 0.8020(3) 0.4035(2) 0.75829(15) 0.0182(8) Uani 1 1 d .
C32 C 0.6961(3) 0.3834(2) 0.72217(16) 0.0257(9) Uani 1 1 d .
H32 H 0.6888 0.3367 0.6973 0.031 Uiso 1 1 calc R
C33 C 0.6025(3) 0.4298(2) 0.72193(16) 0.0262(9) Uani 1 1 d .
H33 H 0.5341 0.4135 0.6977 0.031 Uiso 1 1 calc R
C34 C 0.6098(3) 0.4999(2) 0.75723(16) 0.0253(9) Uani 1 1 d .
H34 H 0.5469 0.5314 0.7571 0.030 Uiso 1 1 calc R
C35 C 0.7126(3) 0.5229(2) 0.79306(17) 0.0279(9) Uani 1 1 d .
H35 H 0.7195 0.5707 0.8168 0.034 Uiso 1 1 calc R
C36 C 0.8052(3) 0.4745(2) 0.79346(16) 0.0240(8) Uani 1 1 d .
H36 H 0.8730 0.4905 0.8186 0.029 Uiso 1 1 calc R
C37 C 0.9048(3) 0.2837(2) 0.82279(15) 0.0183(8) Uani 1 1 d .
C38 C 0.8408(3) 0.2112(2) 0.81924(16) 0.0215(8) Uani 1 1 d .
H38 H 0.8009 0.1929 0.7818 0.026 Uiso 1 1 calc R
C39 C 0.8337(3) 0.1651(2) 0.86865(17) 0.0258(9) Uani 1 1 d .
H39 H 0.7901 0.1168 0.8637 0.031 Uiso 1 1 calc R
C40 C 0.8902(3) 0.1898(3) 0.92497(17) 0.0287(9) Uani 1 1 d .
H40 H 0.8872 0.1578 0.9581 0.034 Uiso 1 1 calc R
C41 C 0.9518(3) 0.2634(3) 0.93143(17) 0.0284(9) Uani 1 1 d .
H41 H 0.9885 0.2824 0.9692 0.034 Uiso 1 1 calc R
C42 C 0.9584(3) 0.3086(2) 0.88136(16) 0.0252(9) Uani 1 1 d .
H42 H 1.0003 0.3577 0.8867 0.030 Uiso 1 1 calc R
C43 C 1.0264(3) 0.3903(2) 0.77410(15) 0.0186(8) Uani 1 1 d .
C44 C 1.0360(3) 0.4664(2) 0.74625(18) 0.0281(9) Uani 1 1 d .
H44 H 0.9722 0.4921 0.7235 0.034 Uiso 1 1 calc R
C45 C 1.1371(3) 0.5051(3) 0.7513(2) 0.0376(11) Uani 1 1 d .
H45 H 1.1396 0.5563 0.7323 0.045 Uiso 1 1 calc R
C46 C 1.2328(3) 0.4696(3) 0.78329(17) 0.0334(10) Uani 1 1 d .
H46 H 1.3003 0.4968 0.7873 0.040 Uiso 1 1 calc R
C47 C 1.2283(3) 0.3926(3) 0.80986(17) 0.0322(10) Uani 1 1 d .
H47 H 1.2933 0.3663 0.8307 0.039 Uiso 1 1 calc R
C48 C 1.1269(3) 0.3547(3) 0.80549(16) 0.0288(9) Uani 1 1 d .
H48 H 1.1255 0.3032 0.8243 0.035 Uiso 1 1 calc R
C49 C 0.8976(3) 0.2844(2) 0.70388(15) 0.0182(8) Uani 1 1 d .
C50 C 0.8527(3) 0.3183(2) 0.64672(15) 0.0221(8) Uani 1 1 d .
H50 H 0.8262 0.3733 0.6436 0.026 Uiso 1 1 calc R
C51 C 0.8461(3) 0.2732(2) 0.59486(16) 0.0241(8) Uani 1 1 d .
H51 H 0.8153 0.2980 0.5580 0.029 Uiso 1 1 calc R
C52 C 0.8851(3) 0.1918(2) 0.59767(16) 0.0231(8) Uani 1 1 d .
H52 H 0.8796 0.1609 0.5630 0.028 Uiso 1 1 calc R
C53 C 0.9322(3) 0.1570(2) 0.65257(16) 0.0244(9) Uani 1 1 d .
H53 H 0.9601 0.1024 0.6553 0.029 Uiso 1 1 calc R
C54 C 0.9381(3) 0.2033(2) 0.70404(16) 0.0216(8) Uani 1 1 d .
H54 H 0.9709 0.1784 0.7406 0.026 Uiso 1 1 calc R
B1 B 0.9081(3) 0.3402(3) 0.76424(17) 0.0195(9) Uani 1 1 d .

loop_
_atom_site_aniso_label
_atom_site_aniso_U_11
_atom_site_aniso_U_22
_atom_site_aniso_U_33
_atom_site_aniso_U_23
_atom_site_aniso_U_13
_atom_site_aniso_U_12
Co1 0.0126(2) 0.0228(3) 0.0139(3) -0.0002(2) 0.00298(17) -0.0008(2)
O1 0.0229(12) 0.0284(14) 0.0133(13) -0.0005(11) 0.0060(10) 0.0038(11)
O2 0.0269(13) 0.0354(16) 0.0185(14) 0.0027(12) 0.0107(11) 0.0089(12)
O3 0.0170(12) 0.0261(14) 0.0277(15) -0.0024(12) 0.0127(10) -0.0044(10)
O4 0.0392(16) 0.0351(16) 0.0302(16) 0.0062(13) 0.0215(13) 0.0037(13)
N1 0.0146(14) 0.0212(16) 0.0158(16) -0.0022(13) 0.0039(11) -0.0013(12)
N2 0.0115(13) 0.0236(17) 0.0171(16) 0.0025(13) 0.0039(11) 0.0022(12)
N3 0.0165(15) 0.0271(17) 0.0181(17) 0.0015(14) 0.0038(12) 0.0024(12)
N4 0.0109(13) 0.0228(17) 0.0182(16) 0.0029(14) -0.0033(11) 0.0015(12)
N5 0.0203(15) 0.0186(16) 0.0174(16) 0.0009(13) 0.0068(12) -0.0010(12)
N6 0.0288(17) 0.0322(19) 0.0271(19) 0.0037(15) 0.0131(14) 0.0002(15)
C1 0.0183(17) 0.026(2) 0.020(2) -0.0012(16) 0.0069(14) -0.0007(15)
C2 0.0191(18) 0.032(2) 0.022(2) 0.0005(18) 0.0003(15) 0.0051(16)
C3 0.030(2) 0.029(2) 0.019(2) 0.0038(18) 0.0009(16) 0.0074(17)
C4 0.0251(19) 0.030(2) 0.015(2) 0.0018(17) 0.0053(15) 0.0052(16)
C5 0.0204(18) 0.021(2) 0.017(2) 0.0008(16) 0.0049(14) 0.0031(15)
C6 0.0149(16) 0.027(2) 0.0142(19) 0.0055(16) 0.0055(13) 0.0030(14)
C7 0.0104(15) 0.023(2) 0.0179(19) 0.0010(16) 0.0044(13) 0.0039(14)
C8 0.0179(18) 0.033(2) 0.025(2) 0.0090(18) 0.0102(15) 0.0024(16)
C9 0.0174(18) 0.031(2) 0.031(2) 0.0034(19) 0.0059(16) -0.0044(16)
C10 0.0165(17) 0.024(2) 0.026(2) -0.0012(17) 0.0015(15) -0.0012(15)
C11 0.0163(17) 0.024(2) 0.0167(19) 0.0016(16) 0.0006(14) 0.0033(15)
C12 0.0235(19) 0.039(2) 0.026(2) -0.0057(19) 0.0081(16) 0.0087(18)
C13 0.0173(17) 0.035(2) 0.016(2) -0.0045(17) 0.0036(14) 0.0059(16)
C14 0.030(2) 0.031(2) 0.030(2) -0.0078(19) 0.0043(17) 0.0079(18)
C15 0.0184(18) 0.037(2) 0.028(2) -0.0001(19) 0.0031(16) 0.0056(17)
C16 0.0191(18) 0.029(2) 0.027(2) -0.0025(18) -0.0059(15) 0.0003(16)
C17 0.026(2) 0.033(2) 0.041(3) -0.005(2) -0.0086(19) -0.0030(18)
C18 0.023(2) 0.033(3) 0.058(3) 0.007(2) -0.012(2) -0.0108(18)
C19 0.022(2) 0.043(3) 0.043(3) 0.019(2) 0.0037(18) -0.0003(18)
C20 0.0132(17) 0.029(2) 0.023(2) 0.0068(17) 0.0037(15) 0.0046(15)
C21 0.0267(19) 0.031(2) 0.020(2) 0.0076(18) 0.0139(16) 0.0060(17)
C22 0.0236(18) 0.023(2) 0.0156(19) -0.0012(16) 0.0054(14) -0.0058(15)
C23 0.030(2) 0.038(2) 0.019(2) 0.0017(18) 0.0069(16) -0.0166(18)
C24 0.031(2) 0.039(3) 0.022(2) 0.0013(19) -0.0003(17) -0.0123(18)
C25 0.0215(19) 0.035(2) 0.024(2) 0.0017(19) -0.0047(16) -0.0063(17)
C26 0.0189(18) 0.023(2) 0.022(2) -0.0059(17) 0.0040(15) -0.0094(15)
C27 0.033(2) 0.040(3) 0.035(3) 0.002(2) 0.0162(19) 0.0081(19)
C28 0.0267(19) 0.032(2) 0.020(2) -0.0050(17) 0.0120(16) -0.0010(17)
C29 0.036(2) 0.057(3) 0.042(3) 0.000(2) 0.017(2) 0.009(2)
C30 0.037(2) 0.053(3) 0.036(3) -0.012(2) 0.012(2) -0.009(2)
C31 0.0205(18) 0.0187(19) 0.0160(19) 0.0014(15) 0.0058(14) -0.0008(14)
C32 0.0227(19) 0.024(2) 0.028(2) -0.0057(18) 0.0027(16) 0.0021(16)
C33 0.0182(18) 0.031(2) 0.028(2) -0.0002(18) 0.0036(16) 0.0043(16)
C34 0.0214(19) 0.031(2) 0.026(2) 0.0037(18) 0.0107(16) 0.0051(16)
C35 0.034(2) 0.026(2) 0.026(2) -0.0084(18) 0.0114(17) 0.0022(17)
C36 0.0216(18) 0.030(2) 0.020(2) -0.0057(17) 0.0045(15) 0.0002(16)
C37 0.0131(16) 0.024(2) 0.0175(19) -0.0006(16) 0.0041(13) 0.0045(14)
C38 0.0148(17) 0.028(2) 0.023(2) -0.0039(17) 0.0069(15) 0.0019(15)
C39 0.0209(18) 0.031(2) 0.028(2) -0.0009(18) 0.0116(16) -0.0030(16)
C40 0.024(2) 0.042(3) 0.024(2) 0.0099(19) 0.0138(16) 0.0049(18)
C41 0.0167(17) 0.046(3) 0.021(2) -0.0003(19) 0.0023(15) 0.0045(17)
C42 0.0207(18) 0.034(2) 0.019(2) 0.0011(18) 0.0028(15) -0.0017(16)
C43 0.0205(17) 0.024(2) 0.0123(18) -0.0018(16) 0.0054(14) 0.0008(15)
C44 0.028(2) 0.019(2) 0.042(3) 0.0007(18) 0.0181(18) 0.0029(16)
C45 0.043(3) 0.025(2) 0.054(3) 0.004(2) 0.028(2) 0.0002(19)
C46 0.029(2) 0.044(3) 0.031(2) -0.013(2) 0.0151(18) -0.0186(19)
C47 0.024(2) 0.048(3) 0.022(2) 0.007(2) 0.0000(16) -0.0072(18)
C48 0.0226(19) 0.038(2) 0.022(2) 0.0084(18) -0.0002(16) -0.0075(17)
C49 0.0109(15) 0.025(2) 0.0178(19) -0.0008(16) 0.0024(13) -0.0004(14)
C50 0.0206(18) 0.023(2) 0.021(2) 0.0011(17) 0.0032(15) 0.0016(15)
C51 0.0172(17) 0.039(2) 0.0137(19) 0.0003(18) -0.0006(14) -0.0010(16)
C52 0.0235(18) 0.029(2) 0.018(2) -0.0087(17) 0.0068(15) -0.0038(16)
C53 0.0238(19) 0.023(2) 0.028(2) -0.0016(18) 0.0096(16) 0.0039(16)
C54 0.0160(17) 0.025(2) 0.022(2) 0.0025(17) 0.0016(14) 0.0001(15)
B1 0.0160(19) 0.024(2) 0.016(2) 0.0031(18) 0.0009(16) -0.0002(17)

loop_
_atom_type_symbol
_atom_type_description
_atom_type_scat_dispersion_real
_atom_type_scat_dispersion_imag
_atom_type_scat_source
C C 0.0033 0.0016 'International Tables Vol C Tables 4.2.6.8 and 6.1.1.4'
H H 0.0000 0.0000 'International Tables Vol C Tables 4.2.6.8 and 6.1.1.4'
B B 0.0013 0.0007 'International Tables Vol C Tables 4.2.6.8 and 6.1.1.4'
N N 0.0061 0.0033 'International Tables Vol C Tables 4.2.6.8 and 6.1.1.4'
O O 0.0106 0.0060 'International Tables Vol C Tables 4.2.6.8 and 6.1.1.4'
Co Co 0.3494 0.9721 'International Tables Vol C Tables 4.2.6.8 and 6.1.1.4'

loop_
_geom_angle_atom_site_label_1
_geom_angle_atom_site_label_2
_geom_angle_atom_site_label_3
_geom_angle
O1 Co1 O3 170.62(10)
O1 Co1 N5 86.28(11)
O3 Co1 N5 87.35(11)
O1 Co1 N4 89.76(11)
O3 Co1 N4 96.70(11)
N5 Co1 N4 86.41(12)
O1 Co1 N2 85.86(11)
O3 Co1 N2 87.68(11)
N5 Co1 N2 93.54(12)
N4 Co1 N2 175.61(12)
O1 Co1 N1 97.81(11)
O3 Co1 N1 88.63(11)
N5 Co1 N1 175.91(12)
N4 Co1 N1 93.27(11)
N2 Co1 N1 87.08(11)
N3 O1 Co1 111.73(18)
C6 O2 C12 108.6(3)
N6 O3 Co1 111.80(19)
C21 O4 C27 108.0(3)
C5 N1 C1 118.6(3)
C5 N1 Co1 120.3(2)
C1 N1 Co1 120.8(2)
C11 N2 C7 119.9(3)
C11 N2 Co1 123.4(2)
C7 N2 Co1 116.8(2)
O1 N3 C6 111.2(2)
O1 N3 C13 112.2(2)
C6 N3 C13 105.8(3)
C16 N4 C20 118.2(3)
C16 N4 Co1 121.6(3)
C20 N4 Co1 119.8(2)
C26 N5 C22 119.3(3)
C26 N5 Co1 124.0(2)
C22 N5 Co1 116.7(2)
O3 N6 C21 109.6(3)
O3 N6 C28 112.9(3)
C21 N6 C28 105.2(3)
N1 C1 C2 121.4(3)
N1 C1 H1 119.3
C2 C1 H1 119.3
C3 C2 C1 119.4(3)
C3 C2 H2 120.3
C1 C2 H2 120.3
C2 C3 C4 119.5(3)
C2 C3 H3 120.2
C4 C3 H3 120.2
C5 C4 C3 118.3(3)
C5 C4 H4 120.8
C3 C4 H4 120.8
N1 C5 C4 122.7(3)
N1 C5 C6 112.5(3)
C4 C5 C6 124.8(3)
O2 C6 N3 105.4(3)
O2 C6 C5 112.4(3)
N3 C6 C5 105.2(3)
O2 C6 C7 111.3(3)
N3 C6 C7 116.6(3)
C5 C6 C7 105.9(3)
N2 C7 C8 120.9(3)
N2 C7 C6 115.9(3)
C8 C7 C6 122.7(3)
C7 C8 C9 119.1(3)
C7 C8 H8 120.5
C9 C8 H8 120.5
C10 C9 C8 119.2(3)
C10 C9 H9 120.4
C8 C9 H9 120.4
C11 C10 C9 118.8(3)
C11 C10 H10 120.6
C9 C10 H10 120.6
N2 C11 C10 122.1(3)
N2 C11 H11 119.0
C10 C11 H11 119.0
O2 C12 C13 105.8(3)
O2 C12 H12A 110.6
C13 C12 H12A 110.6
O2 C12 H12B 110.6
C13 C12 H12B 110.6
H12A C12 H12B 108.7
N3 C13 C14 108.8(3)
N3 C13 C12 97.3(3)
C14 C13 C12 114.4(3)
N3 C13 C15 113.7(3)
C14 C13 C15 110.5(3)
C12 C13 C15 111.5(3)
C13 C14 H14A 109.5
C13 C14 H14B 109.5
H14A C14 H14B 109.5
C13 C14 H14C 109.5
H14A C14 H14C 109.5
H14B C14 H14C 109.5
C13 C15 H15A 109.5
C13 C15 H15B 109.5
H15A C15 H15B 109.5
C13 C15 H15C 109.5
H15A C15 H15C 109.5
H15B C15 H15C 109.5
N4 C16 C17 122.8(4)
N4 C16 H16 118.6
C17 C16 H16 118.6
C16 C17 C18 118.8(4)
C16 C17 H17 120.6
C18 C17 H17 120.6
C17 C18 C19 120.0(4)
C17 C18 H18 120.0
C19 C18 H18 120.0
C20 C19 C18 118.0(4)
C20 C19 H19 121.0
C18 C19 H19 121.0
N4 C20 C19 122.2(4)
N4 C20 C21 112.5(3)
C19 C20 C21 125.3(4)
O4 C21 N6 106.5(3)
O4 C21 C20 112.2(3)
N6 C21 C20 103.7(3)
O4 C21 C22 109.4(3)
N6 C21 C22 118.1(3)
C20 C21 C22 106.9(3)
N5 C22 C23 121.8(3)
N5 C22 C21 115.0(3)
C23 C22 C21 122.9(3)
C24 C23 C22 118.4(4)
C24 C23 H23 120.8
C22 C23 H23 120.8
C23 C24 C25 120.2(4)
C23 C24 H24 119.9
C25 C24 H24 119.9
C24 C25 C26 118.4(3)
C24 C25 H25 120.8
C26 C25 H25 120.8
N5 C26 C25 121.7(3)
N5 C26 H26 119.2
C25 C26 H26 119.2
O4 C27 C28 105.8(3)
O4 C27 H27A 110.6
C28 C27 H27A 110.6
O4 C27 H27B 110.6
C28 C27 H27B 110.6
H27A C27 H27B 108.7
N6 C28 C27 98.9(3)
N6 C28 C30 113.2(3)
C27 C28 C30 113.4(3)
N6 C28 C29 108.7(3)
C27 C28 C29 111.5(3)
C30 C28 C29 110.6(3)
C28 C29 H29A 109.5
C28 C29 H29B 109.5
H29A C29 H29B 109.5
C28 C29 H29C 109.5
H29A C29 H29C 109.5
H29B C29 H29C 109.5
C28 C30 H30A 109.5
C28 C30 H30B 109.5
H30A C30 H30B 109.5
C28 C30 H30C 109.5
H30A C30 H30C 109.5
H30B C30 H30C 109.5
C36 C31 C32 114.5(3)
C36 C31 B1 123.3(3)
C32 C31 B1 121.7(3)
C33 C32 C31 123.0(3)
C33 C32 H32 118.5
C31 C32 H32 118.5
C34 C33 C32 120.4(3)
C34 C33 H33 119.8
C32 C33 H33 119.8
C33 C34 C35 118.8(3)
C33 C34 H34 120.6
C35 C34 H34 120.6
C36 C35 C34 119.9(3)
C36 C35 H35 120.0
C34 C35 H35 120.0
C35 C36 C31 123.4(3)
C35 C36 H36 118.3
C31 C36 H36 118.3
C38 C37 C42 114.4(3)
C38 C37 B1 122.8(3)
C42 C37 B1 122.6(3)
C39 C38 C37 123.3(3)
C39 C38 H38 118.4
C37 C38 H38 118.4
C40 C39 C38 120.7(4)
C40 C39 H39 119.6
C38 C39 H39 119.6
C39 C40 C41 118.6(4)
C39 C40 H40 120.7
C41 C40 H40 120.7
C42 C41 C40 119.9(4)
C42 C41 H41 120.1
C40 C41 H41 120.1
C41 C42 C37 123.2(4)
C41 C42 H42 118.4
C37 C42 H42 118.4
C44 C43 C48 114.9(3)
C44 C43 B1 122.7(3)
C48 C43 B1 122.0(3)
C45 C44 C43 122.3(4)
C45 C44 H44 118.8
C43 C44 H44 118.8
C46 C45 C44 121.2(4)
C46 C45 H45 119.4
C44 C45 H45 119.4
C45 C46 C47 118.9(4)
C45 C46 H46 120.6
C47 C46 H46 120.6
C46 C47 C48 119.8(4)
C46 C47 H47 120.1
C48 C47 H47 120.1
C47 C48 C43 122.9(4)
C47 C48 H48 118.5
C43 C48 H48 118.5
C54 C49 C50 114.5(3)
C54 C49 B1 123.7(3)
C50 C49 B1 121.7(3)
C51 C50 C49 122.8(3)
C51 C50 H50 118.6
C49 C50 H50 118.6
C52 C51 C50 120.2(3)
C52 C51 H51 119.9
C50 C51 H51 119.9
C53 C52 C51 118.9(3)
C53 C52 H52 120.6
C51 C52 H52 120.6
C52 C53 C54 119.9(3)
C52 C53 H53 120.0
C54 C53 H53 120.0
C49 C54 C53 123.6(3)
C49 C54 H54 118.2
C53 C54 H54 118.2
C49 B1 C37 113.6(3)
C49 B1 C43 104.7(3)
C37 B1 C43 111.4(3)
C49 B1 C31 112.0(3)
C37 B1 C31 102.3(3)
C43 B1 C31 113.1(3)

loop_
_geom_bond_atom_site_label_1
_geom_bond_atom_site_label_2
_geom_bond_distance
Co1 O1 1.879(2)
Co1 O3 1.892(2)
Co1 N5 1.916(3)
Co1 N4 1.921(3)
Co1 N2 1.928(3)
Co1 N1 1.930(3)
O1 N3 1.411(3)
O2 C6 1.403(4)
O2 C12 1.444(4)
O3 N6 1.401(3)
O4 C21 1.407(4)
O4 C27 1.448(4)
N1 C5 1.343(4)
N1 C1 1.356(4)
N2 C11 1.331(4)
N2 C7 1.346(4)
N3 C6 1.483(4)
N3 C13 1.487(4)
N4 C16 1.341(4)
N4 C20 1.347(4)
N5 C26 1.339(4)
N5 C22 1.344(4)
N6 C21 1.472(5)
N6 C28 1.491(5)
C1 C2 1.377(5)
C1 H1 0.9300
C2 C3 1.372(5)
C2 H2 0.9300
C3 C4 1.390(5)
C3 H3 0.9300
C4 C5 1.370(5)
C4 H4 0.9300
C5 C6 1.518(4)
C6 C7 1.534(5)
C7 C8 1.381(5)
C8 C9 1.387(5)
C8 H8 0.9300
C9 C10 1.379(5)
C9 H9 0.9300
C10 C11 1.376(5)
C10 H10 0.9300
C11 H11 0.9300
C12 C13 1.519(5)
C12 H12A 0.9700
C12 H12B 0.9700
C13 C14 1.512(5)
C13 C15 1.526(4)
C14 H14A 0.9600
C14 H14B 0.9600
C14 H14C 0.9600
C15 H15A 0.9600
C15 H15B 0.9600
C15 H15C 0.9600
C16 C17 1.362(5)
C16 H16 0.9300
C17 C18 1.369(6)
C17 H17 0.9300
C18 C19 1.383(6)
C18 H18 0.9300
C19 C20 1.381(5)
C19 H19 0.9300
C20 C21 1.502(5)
C21 C22 1.549(5)
C22 C23 1.377(5)
C23 C24 1.373(5)
C23 H23 0.9300
C24 C25 1.377(5)
C24 H24 0.9300
C25 C26 1.381(5)
C25 H25 0.9300
C26 H26 0.9300
C27 C28 1.501(5)
C27 H27A 0.9700
C27 H27B 0.9700
C28 C30 1.515(5)
C28 C29 1.530(5)
C29 H29A 0.9600
C29 H29B 0.9600
C29 H29C 0.9600
C30 H30A 0.9600
C30 H30B 0.9600
C30 H30C 0.9600
C31 C36 1.388(5)
C31 C32 1.408(4)
C31 B1 1.640(5)
C32 C33 1.380(5)
C32 H32 0.9300
C33 C34 1.372(5)
C33 H33 0.9300
C34 C35 1.387(5)
C34 H34 0.9300
C35 C36 1.386(5)
C35 H35 0.9300
C36 H36 0.9300
C37 C38 1.391(5)
C37 C42 1.409(5)
C37 B1 1.639(5)
C38 C39 1.384(5)
C38 H38 0.9300
C39 C40 1.373(5)
C39 H39 0.9300
C40 C41 1.387(5)
C40 H40 0.9300
C41 C42 1.387(5)
C41 H41 0.9300
C42 H42 0.9300
C43 C44 1.391(5)
C43 C48 1.398(5)
C43 B1 1.640(5)
C44 C45 1.380(5)
C44 H44 0.9300
C45 C46 1.356(5)
C45 H45 0.9300
C46 C47 1.378(5)
C46 H46 0.9300
C47 C48 1.381(5)
C47 H47 0.9300
C48 H48 0.9300
C49 C54 1.385(5)
C49 C50 1.408(5)
C49 B1 1.634(5)
C50 C51 1.385(5)
C50 H50 0.9300
C51 C52 1.379(5)
C51 H51 0.9300
C52 C53 1.375(5)
C52 H52 0.9300
C53 C54 1.389(5)
C53 H53 0.9300
C54 H54 0.9300
